data_4023198
loop_
_publ_author_name
'Ana Sofia M. Ressurrei\,c\~ao'
'Andrea Bordessa'
'Monica Civera'
'Laura Belvisi'
'Cesare Gennari'
'Umberto Piarulli'

_publ_section_title
;
 Synthesis and Conformational Studies of Peptidomimetics Containing
 a New Bifunctional Diketopiperazine Scaffold Acting
 as a \b-Hairpin Inducer
;
_journal_name_full 'Journal of Organic Chemistry'
_journal_page_first 652
_journal_page_last 660
_journal_paper_doi 10.1021/jo702072z
_journal_volume 73
_journal_year 2008
_chemical_formula_moiety 'C17 H20 N2 O5'
_chemical_formula_sum 'C17 H20 N2 O5'
_chemical_formula_weight 332.35
_chemical_name_systematic
;
[(2S,5S)-4-Benzyl-5-hydroxymethyl-3,6-dioxo-piperazin-2-yl]-acetic acid
allyl ester
;
_space_group_IT_number 4
_symmetry_cell_setting monoclinic
_symmetry_space_group_name_Hall 'P 2yb'
_symmetry_space_group_name_H-M 'P 1 21 1'
_atom_sites_solution_hydrogens geom
_atom_sites_solution_primary direct
_atom_sites_solution_secondary difmap
_audit_creation_method SHELXL-97
_cell_angle_alpha 90.00
_cell_angle_beta 99.71(4)
_cell_angle_gamma 90.00
_cell_formula_units_Z 2
_cell_length_a 7.394(4)
_cell_length_b 10.764(19)
_cell_length_c 10.800(5)
_cell_measurement_reflns_used 25
_cell_measurement_temperature 298(2)
_cell_measurement_theta_max 10.6
_cell_measurement_theta_min 7.5
_cell_volume 847.2(16)
_computing_structure_refinement 'SHELXL-97 (Sheldrick, 1997)'
_diffrn_ambient_temperature 298(2)
_diffrn_measured_fraction_theta_full 0.761
_diffrn_measured_fraction_theta_max 0.761
_diffrn_measurement_device_type 'Enraf Nonius CAD4 automated diffractometer'
_diffrn_radiation_monochromator graphite
_diffrn_radiation_source 'fine-focus sealed tube'
_diffrn_radiation_type MoK\a
_diffrn_radiation_wavelength 0.71073
_diffrn_reflns_av_R_equivalents 0.0181
_diffrn_reflns_av_sigmaI/netI 0.0381
_diffrn_reflns_limit_h_max 6
_diffrn_reflns_limit_h_min 0
_diffrn_reflns_limit_k_max 9
_diffrn_reflns_limit_k_min -11
_diffrn_reflns_limit_l_max 10
_diffrn_reflns_limit_l_min -10
_diffrn_reflns_number 1327
_diffrn_reflns_theta_full 25.22
_diffrn_reflns_theta_max 25.22
_diffrn_reflns_theta_min 3.11
_exptl_absorpt_coefficient_mu 0.097
_exptl_absorpt_correction_type none
_exptl_crystal_colour colourless
_exptl_crystal_density_diffrn 1.303
_exptl_crystal_density_method 'not measured'
_exptl_crystal_description needle
_exptl_crystal_F_000 352
_exptl_crystal_size_max 0.40
_exptl_crystal_size_mid 0.02
_exptl_crystal_size_min 0.02
_refine_diff_density_max 0.297
_refine_diff_density_min -0.207
_refine_diff_density_rms 0.039
_refine_ls_abs_structure_details 'Flack H D (1983), Acta Cryst. A39, 876-881'
_refine_ls_abs_structure_Flack 0(3)
_refine_ls_extinction_method none
_refine_ls_goodness_of_fit_ref 1.045
_refine_ls_hydrogen_treatment mixed
_refine_ls_matrix_type full
_refine_ls_number_parameters 221
_refine_ls_number_reflns 1230
_refine_ls_number_restraints 1
_refine_ls_restrained_S_all 1.044
_refine_ls_R_factor_all 0.0869
_refine_ls_R_factor_gt 0.0541
_refine_ls_shift/su_max 0.001
_refine_ls_shift/su_mean 0.000
_refine_ls_structure_factor_coef Fsqd
_refine_ls_weighting_details 'calc w=1/[\s^2^(Fo^2^)+(0.0916P)^2^+0.0854P] where P=(Fo^2^+2Fc^2^)/3'
_refine_ls_weighting_scheme calc
_refine_ls_wR_factor_gt 0.1348
_refine_ls_wR_factor_ref 0.1553
_reflns_number_gt 854
_reflns_number_total 1230
_reflns_threshold_expression >2sigma(I)
_cod_data_source_file jo702072z-File003.cif
_cod_data_source_block compound3b
_cod_original_sg_symbol_H-M 'P 21'
_cod_database_code 4023198

loop_
_symmetry_equiv_pos_as_xyz
'x, y, z'
'-x, y+1/2, -z'

loop_
_atom_site_label
_atom_site_type_symbol
_atom_site_fract_x
_atom_site_fract_y
_atom_site_fract_z
_atom_site_U_iso_or_equiv
_atom_site_adp_type
_atom_site_occupancy
_atom_site_symmetry_multiplicity
_atom_site_calc_flag
_atom_site_refinement_flags
_atom_site_disorder_assembly
_atom_site_disorder_group
O1 O 0.3818(8) 0.4254(5) 0.4943(5) 0.0881(18) Uani 1 1 d . . .
O2 O -0.0684(8) 0.2268(6) 0.5830(5) 0.0682(16) Uani 1 1 d . . .
H2O H -0.065(9) 0.291(7) 0.598(6) 0.04(2) Uiso 1 1 d . . .
O3 O 0.0882(8) -0.0214(4) 0.3914(5) 0.0754(16) Uani 1 1 d . . .
O4 O 0.5290(19) 0.0454(15) 0.7484(7) 0.252(8) Uani 1 1 d . . .
O5 O 0.5188(9) 0.1860(8) 0.8894(5) 0.122(3) Uani 1 1 d . . .
N1 N 0.1479(8) 0.3097(4) 0.3934(5) 0.0474(14) Uani 1 1 d . . .
N2 N 0.3127(8) 0.0968(6) 0.4989(5) 0.0605(16) Uani 1 1 d . . .
H2N H 0.3801 0.0321 0.5168 0.073 Uiso 1 1 calc R . .
C1 C 0.003(2) 0.3705(12) -0.0792(9) 0.131(4) Uani 1 1 d . . .
H1 H -0.0113 0.3613 -0.1659 0.158 Uiso 1 1 calc R . .
C2 C 0.1311(16) 0.3060(10) -0.0027(8) 0.108(3) Uani 1 1 d . . .
H2 H 0.2074 0.2517 -0.0368 0.130 Uiso 1 1 calc R . .
C3 C 0.1508(12) 0.3190(8) 0.1249(7) 0.077(2) Uani 1 1 d . . .
H3 H 0.2432 0.2747 0.1753 0.093 Uiso 1 1 calc R . .
C4 C 0.0413(9) 0.3938(6) 0.1805(6) 0.0521(17) Uani 1 1 d . . .
C5 C -0.0893(13) 0.4577(10) 0.1018(8) 0.102(3) Uani 1 1 d . . .
H5 H -0.1710 0.5087 0.1347 0.123 Uiso 1 1 calc R . .
C6 C -0.1008(18) 0.4471(13) -0.0277(10) 0.137(5) Uani 1 1 d . . .
H6 H -0.1852 0.4960 -0.0797 0.164 Uiso 1 1 calc R . .
C7 C 0.0667(11) 0.4159(6) 0.3184(6) 0.0575(18) Uani 1 1 d . . .
H71 H 0.1450 0.4878 0.3388 0.069 Uiso 1 1 calc R . .
H72 H -0.0515 0.4347 0.3415 0.069 Uiso 1 1 calc R . .
C8 C 0.3011(11) 0.3243(7) 0.4749(7) 0.061(2) Uani 1 1 d . . .
C9 C 0.3858(9) 0.2157(8) 0.5504(6) 0.0597(17) Uani 1 1 d . . .
H9 H 0.5169 0.2163 0.5454 0.072 Uiso 1 1 calc R . .
C10 C 0.1511(10) 0.0810(7) 0.4268(5) 0.0509(17) Uani 1 1 d . . .
C11 C 0.0381(8) 0.1957(6) 0.3853(5) 0.0460(16) Uani 1 1 d . . .
H11 H -0.0140 0.1838 0.2965 0.055 Uiso 1 1 calc R . .
C12 C -0.1231(9) 0.2051(7) 0.4565(6) 0.0568(17) Uani 1 1 d . . .
H121 H -0.2034 0.2718 0.4207 0.068 Uiso 1 1 calc R . .
H122 H -0.1927 0.1283 0.4456 0.068 Uiso 1 1 calc R . .
C13 C 0.3703(10) 0.2315(8) 0.6880(6) 0.069(2) Uani 1 1 d . . .
H131 H 0.3993 0.3171 0.7115 0.083 Uiso 1 1 calc R . .
H132 H 0.2435 0.2174 0.6969 0.083 Uiso 1 1 calc R . .
C14 C 0.4867(14) 0.1507(12) 0.7774(9) 0.111(4) Uani 1 1 d . . .
C15 C 0.6388(17) 0.1216(17) 0.9821(8) 0.162(7) Uani 1 1 d . . .
H151 H 0.6246 0.0329 0.9679 0.195 Uiso 1 1 calc R . .
H152 H 0.7645 0.1437 0.9769 0.195 Uiso 1 1 calc R . .
C16 C 0.6018(16) 0.1510(16) 1.1011(11) 0.145(6) Uani 1 1 d . . .
H16 H 0.6045 0.2356 1.1185 0.174 Uiso 1 1 calc R . .
C17 C 0.5679(18) 0.0882(17) 1.1840(12) 0.157(5) Uani 1 1 d . . .
H171 H 0.5623 0.0023 1.1749 0.188 Uiso 1 1 calc R . .
H172 H 0.5466 0.1247 1.2582 0.188 Uiso 1 1 calc R . .

loop_
_atom_site_aniso_label
_atom_site_aniso_U_11
_atom_site_aniso_U_22
_atom_site_aniso_U_33
_atom_site_aniso_U_23
_atom_site_aniso_U_13
_atom_site_aniso_U_12
O1 0.097(4) 0.072(4) 0.095(4) 0.005(3) 0.014(3) -0.039(3)
O2 0.104(4) 0.038(4) 0.069(4) 0.000(3) 0.032(3) 0.004(3)
O3 0.122(4) 0.030(3) 0.071(3) -0.010(2) 0.008(3) 0.001(3)
O4 0.352(15) 0.318(15) 0.072(5) 0.006(7) -0.002(6) 0.254(14)
O5 0.127(5) 0.176(8) 0.053(4) -0.006(4) -0.012(3) 0.049(5)
N1 0.066(4) 0.028(4) 0.049(3) 0.001(2) 0.011(3) -0.006(3)
N2 0.068(4) 0.059(4) 0.057(3) 0.011(3) 0.016(3) 0.028(3)
C1 0.211(14) 0.112(10) 0.060(6) 0.001(6) -0.008(8) 0.005(10)
C2 0.172(10) 0.092(7) 0.063(6) -0.004(5) 0.030(6) 0.016(7)
C3 0.097(6) 0.078(6) 0.058(5) 0.008(4) 0.014(4) 0.024(5)
C4 0.064(5) 0.032(4) 0.060(4) 0.006(3) 0.009(4) 0.002(3)
C5 0.103(7) 0.112(8) 0.086(6) 0.002(5) 0.001(5) 0.054(7)
C6 0.160(11) 0.148(11) 0.085(8) 0.012(7) -0.029(7) 0.078(9)
C7 0.090(5) 0.032(4) 0.056(4) 0.005(3) 0.028(4) 0.003(3)
C8 0.064(5) 0.056(5) 0.068(5) -0.003(4) 0.023(4) -0.016(4)
C9 0.056(4) 0.060(5) 0.064(4) 0.002(4) 0.012(3) 0.005(4)
C10 0.070(5) 0.045(5) 0.039(3) 0.006(3) 0.013(3) 0.012(4)
C11 0.058(4) 0.028(4) 0.050(3) -0.007(3) 0.004(3) -0.003(3)
C12 0.068(4) 0.041(4) 0.064(4) 0.001(3) 0.018(3) -0.001(4)
C13 0.079(5) 0.085(5) 0.042(3) -0.003(4) 0.004(3) 0.011(4)
C14 0.100(7) 0.167(11) 0.067(7) 0.009(7) 0.021(5) 0.073(7)
C15 0.156(10) 0.265(19) 0.057(6) 0.012(8) -0.012(6) 0.091(12)
C16 0.116(8) 0.224(16) 0.086(8) 0.065(9) -0.010(6) -0.003(9)
C17 0.161(12) 0.176(13) 0.113(10) 0.004(10) -0.037(9) 0.010(11)

loop_
_atom_type_symbol
_atom_type_description
_atom_type_scat_dispersion_real
_atom_type_scat_dispersion_imag
_atom_type_scat_source
C C 0.0033 0.0016 'International Tables Vol C Tables 4.2.6.8 and 6.1.1.4'
H H 0.0000 0.0000 'International Tables Vol C Tables 4.2.6.8 and 6.1.1.4'
N N 0.0061 0.0033 'International Tables Vol C Tables 4.2.6.8 and 6.1.1.4'
O O 0.0106 0.0060 'International Tables Vol C Tables 4.2.6.8 and 6.1.1.4'

loop_
_geom_angle_atom_site_label_1
_geom_angle_atom_site_label_2
_geom_angle_atom_site_label_3
_geom_angle
_geom_angle_site_symmetry_1
_geom_angle_site_symmetry_3
_geom_angle_publ_flag
C14 O5 C15 122.2(9) . . ?
C8 N1 C11 122.9(5) . . ?
C8 N1 C7 120.0(5) . . ?
C11 N1 C7 116.6(5) . . ?
C10 N2 C9 125.2(6) . . ?
C6 C1 C2 117.9(9) . . ?
C1 C2 C3 120.8(10) . . ?
C4 C3 C2 122.6(8) . . ?
C3 C4 C5 116.0(6) . . ?
C3 C4 C7 123.7(6) . . ?
C5 C4 C7 120.0(7) . . ?
C4 C5 C6 120.2(8) . . ?
C1 C6 C5 122.4(9) . . ?
N1 C7 C4 113.4(5) . . ?
O1 C8 N1 123.4(7) . . ?
O1 C8 C9 116.5(7) . . ?
N1 C8 C9 120.1(6) . . ?
N2 C9 C8 112.4(5) . . ?
N2 C9 C13 112.7(6) . . ?
C8 C9 C13 110.5(6) . . ?
O3 C10 N2 123.7(6) . . ?
O3 C10 C11 118.4(6) . . ?
N2 C10 C11 117.9(6) . . ?
N1 C11 C10 113.1(5) . . ?
N1 C11 C12 112.7(5) . . ?
C10 C11 C12 110.0(5) . . ?
O2 C12 C11 112.8(5) . . ?
C14 C13 C9 116.4(7) . . ?
O4 C14 O5 120.7(10) . . ?
O4 C14 C13 121.7(10) . . ?
O5 C14 C13 116.8(10) . . ?
C16 C15 O5 110.3(10) . . ?
C17 C16 C15 131.9(19) . . ?

loop_
_geom_bond_atom_site_label_1
_geom_bond_atom_site_label_2
_geom_bond_distance
_geom_bond_site_symmetry_2
_geom_bond_publ_flag
O1 C8 1.242(9) . ?
O2 C12 1.378(8) . ?
O3 C10 1.232(8) . ?
O4 C14 1.230(15) . ?
O5 C14 1.252(11) . ?
O5 C15 1.403(12) . ?
N1 C8 1.322(9) . ?
N1 C11 1.466(8) . ?
N1 C7 1.469(8) . ?
N2 C10 1.322(8) . ?
N2 C9 1.462(10) . ?
C1 C6 1.314(15) . ?
C1 C2 1.339(15) . ?
C2 C3 1.369(12) . ?
C3 C4 1.352(9) . ?
C4 C5 1.360(10) . ?
C4 C7 1.489(9) . ?
C5 C6 1.392(14) . ?
C8 C9 1.500(11) . ?
C9 C13 1.520(9) . ?
C10 C11 1.516(9) . ?
C11 C12 1.527(8) . ?
C13 C14 1.466(12) . ?
C15 C16 1.395(16) . ?
C16 C17 1.181(16) . ?

loop_
_cod_related_entry_id
_cod_related_entry_database
_cod_related_entry_code
1 ChemSpider 21196737
